data_7242042
loop_
_publ_author_name
'Shi, Yong-Sheng'
'Yu, Qiang'
'Zhang, Jian-Wei'
'Cui, Guang-Hua'

_publ_section_title
;
 Four dual-functional luminescent Zn(ii)-MOFs based on
 1,2,4,5-benzenetetracarboxylic acid with pyridylbenzimidazole ligands for
 detection of iron(iii) ions and acetylacetone
;
_journal_issue 7
_journal_name_full CrystEngComm
_journal_page_first 1604
_journal_page_last 1615
_journal_paper_doi 10.1039/D0CE01619E
_journal_volume 23
_journal_year 2021
_chemical_formula_moiety 'C37 H32 N6 O4 Zn'
_chemical_formula_sum 'C37 H36 N6 O7.5 Zn'
_chemical_formula_weight 750.09
_space_group_crystal_system triclinic
_space_group_IT_number 2
_space_group_name_Hall '-P 1'
_space_group_name_H-M_alt 'P -1'
_atom_sites_solution_hydrogens geom
_atom_sites_solution_primary iterative
_audit_creation_date 2020-09-30
_audit_creation_method
;
Olex2 1.2-beta
(compiled 2018.05.29 svn.r3508 for OlexSys, GUI svn.r5506)
;
_audit_update_record
;
2020-12-26 deposited with the CCDC.	2021-01-07 downloaded from the CCDC.
;
_cell_angle_alpha 75.085(4)
_cell_angle_beta 75.490(4)
_cell_angle_gamma 84.345(4)
_cell_formula_units_Z 2
_cell_length_a 9.5737(5)
_cell_length_b 11.8435(5)
_cell_length_c 15.8044(9)
_cell_measurement_reflns_used 4068
_cell_measurement_temperature 295(2)
_cell_measurement_theta_max 22.16
_cell_measurement_theta_min 2.31
_cell_volume 1675.28(15)
_computing_cell_refinement 'SAINT (Bruker, 1999)'
_computing_data_collection 'SMART (Bruker, 1998)'
_computing_data_reduction SAINT
_computing_molecular_graphics 'Olex2 (Dolomanov et al., 2009)'
_computing_publication_material 'Olex2 (Dolomanov et al., 2009)'
_computing_structure_refinement 'ShelXL (Sheldrick, 2015)'
_computing_structure_solution 'olex2.solve (Bourhis et al., 2015)'
_diffrn_ambient_temperature 293(2)
_diffrn_measured_fraction_theta_full 0.992
_diffrn_measured_fraction_theta_max 0.941
_diffrn_measurement_device_type 'Bruker SMART CCD area-detector'
_diffrn_measurement_method '\w scans'
_diffrn_radiation_type MoK\a
_diffrn_radiation_wavelength 0.71073
_diffrn_reflns_av_unetI/netI 0.0620
_diffrn_reflns_Laue_measured_fraction_full 0.992
_diffrn_reflns_Laue_measured_fraction_max 0.941
_diffrn_reflns_limit_h_max 13
_diffrn_reflns_limit_h_min -13
_diffrn_reflns_limit_k_max 16
_diffrn_reflns_limit_k_min -16
_diffrn_reflns_limit_l_max 22
_diffrn_reflns_limit_l_min -14
_diffrn_reflns_number 9733
_diffrn_reflns_point_group_measured_fraction_full 0.992
_diffrn_reflns_point_group_measured_fraction_max 0.941
_diffrn_reflns_theta_full 25.242
_diffrn_reflns_theta_max 30.643
_diffrn_reflns_theta_min 1.781
_exptl_absorpt_coefficient_mu 0.796
_exptl_absorpt_correction_T_max 0.9021
_exptl_absorpt_correction_T_min 0.8212
_exptl_absorpt_correction_type multi-scan
_exptl_absorpt_process_details '(<i>SADABS</i>; Sheldrick, 1996)'
_exptl_crystal_colour colourless
_exptl_crystal_colour_primary colourless
_exptl_crystal_density_diffrn 1.487
_exptl_crystal_description block
_exptl_crystal_F_000 780
_exptl_crystal_size_max 0.22
_exptl_crystal_size_mid 0.21
_exptl_crystal_size_min 0.19
_refine_diff_density_max 2.081
_refine_diff_density_min -2.310
_refine_diff_density_rms 0.171
_refine_ls_extinction_method none
_refine_ls_goodness_of_fit_ref 1.087
_refine_ls_hydrogen_treatment constr
_refine_ls_matrix_type full
_refine_ls_number_parameters 434
_refine_ls_number_reflns 9733
_refine_ls_number_restraints 0
_refine_ls_restrained_S_all 1.087
_refine_ls_R_factor_all 0.1282
_refine_ls_R_factor_gt 0.1071
_refine_ls_shift/su_max 0.014
_refine_ls_shift/su_mean 0.001
_refine_ls_structure_factor_coef Fsqd
_refine_ls_weighting_details 'w=1/[\s^2^(Fo^2^)+(0.0497P)^2^+12.8693P] where P=(Fo^2^+2Fc^2^)/3'
_refine_ls_weighting_scheme calc
_refine_ls_wR_factor_gt 0.2672
_refine_ls_wR_factor_ref 0.2773
_reflns_Friedel_coverage 0.000
_reflns_number_gt 7550
_reflns_number_total 9733
_reflns_threshold_expression 'I > 2\s(I)'
_cod_data_source_file d0ce01619e2.cif
_cod_data_source_block 1
_cod_depositor_comments 'Adding full bibliography for 7242042--7242045.cif.'
_cod_original_formula_sum 'C37 H36 N6 O7.50 Zn'
_cod_database_code 7242042
_shelx_shelxl_version_number 2018/3
_shelx_space_group_comment
;
The symmetry employed for this shelxl refinement is uniquely defined
by the following loop, which should always be used as a source of
symmetry information in preference to the above space-group names.
They are only intended as comments.
;
_olex2_refinement_description
;
1. Twinned data refinement
 Scales: 0.58363
 0.41637
2. Fixed Uiso
 At 1.2 times of:
  All C(H) groups, All C(H,H) groups, All N(H) groups
3.a Ternary CH refined with riding coordinates:
 C19(H19), C22(H22)
3.b Secondary CH2 refined with riding coordinates:
 C11(H11a,H11b), C20(H20a,H20b), C21(H21a,H21b), C23(H23a,H23b), C24(H24a,
 H24b), C32(H32a,H32b)
3.c Aromatic/amide H refined with riding coordinates:
 N5(H5), C5(H5a), C6(H6), C7(H7), C9(H9), C10(H10), C13(H13), C14(H14),
 C15(H15), C16(H16), C27(H27), C28(H28), C29(H29), C30(H30), C34(H34), C35(H35),
  C36(H36), C37(H37)
;
_platon_squeeze_void_probe_radius 1.20
_olex2_submission_special_instructions 'No special instructions were received'

loop_
_space_group_symop_operation_xyz
'x, y, z'
'-x, -y, -z'

loop_
_atom_site_label
_atom_site_type_symbol
_atom_site_fract_x
_atom_site_fract_y
_atom_site_fract_z
_atom_site_U_iso_or_equiv
_atom_site_adp_type
_atom_site_occupancy
_atom_site_site_symmetry_order
_atom_site_calc_flag
_atom_site_refinement_flags_posn
_atom_site_refinement_flags_adp
_atom_site_refinement_flags_occupancy
_atom_site_disorder_assembly
_atom_site_disorder_group
Zn1 Zn 1.46636(8) 0.79851(6) 0.13382(5) 0.02402(18) Uani 1 1 d . . . . .
O1 O 1.6643(5) 0.8481(4) 0.0980(4) 0.0422(13) Uani 1 1 d . . . . .
O2 O 1.6214(5) 1.0234(4) 0.1285(4) 0.0389(11) Uani 1 1 d . . . . .
O3 O 1.6645(5) 1.0939(4) -0.0709(3) 0.0358(11) Uani 1 1 d . . . . .
O4 O 1.7937(7) 1.2502(4) -0.1101(5) 0.0523(16) Uani 1 1 d . . . . .
N2 N 1.3729(5) 0.7914(4) 0.2684(4) 0.0259(10) Uani 1 1 d . . . . .
N3 N 1.1199(5) 0.6336(5) 0.5952(3) 0.0260(10) Uani 1 1 d . . . . .
N4 N 0.9494(6) 0.5008(5) 0.6576(4) 0.0359(13) Uani 1 1 d . . . . .
N5 N 0.3671(7) 0.9146(5) 0.6297(4) 0.0384(14) Uani 1 1 d . . . . .
H5 H 0.418006 0.944985 0.576934 0.046 Uiso 1 1 calc R . . . .
N6 N 0.2993(6) 0.8002(5) 0.7691(4) 0.0289(11) Uani 1 1 d . . . . .
N7 N 0.4716(6) 0.3745(4) 0.8614(3) 0.0246(10) Uani 1 1 d . . . . .
C1 C 1.7006(7) 0.9503(5) 0.0936(4) 0.0246(11) Uani 1 1 d . . . . .
C2 C 1.8540(6) 0.9762(5) 0.0426(4) 0.0226(11) Uani 1 1 d . . . . .
C3 C 1.8897(6) 1.0725(5) -0.0312(4) 0.0242(11) Uani 1 1 d . . . . .
C4 C 1.7743(7) 1.1456(6) -0.0726(4) 0.0282(12) Uani 1 1 d . . . . .
C5 C 2.0342(6) 1.0948(5) -0.0721(4) 0.0266(12) Uani 1 1 d . . . . .
H5A H 2.056856 1.159154 -0.120718 0.032 Uiso 1 1 calc R . . . .
C6 C 1.4053(7) 0.8615(5) 0.3147(5) 0.0289(13) Uani 1 1 d . . . . .
H6 H 1.468538 0.921414 0.283970 0.035 Uiso 1 1 calc R . . . .
C7 C 1.3496(7) 0.8490(6) 0.4054(5) 0.0311(13) Uani 1 1 d . . . . .
H7 H 1.375012 0.899233 0.435167 0.037 Uiso 1 1 calc R . . . .
C8 C 1.2534(6) 0.7591(5) 0.4526(4) 0.0265(12) Uani 1 1 d . . . . .
C9 C 1.2170(7) 0.6887(6) 0.4040(4) 0.0275(12) Uani 1 1 d . . . . .
H9 H 1.151448 0.629909 0.432454 0.033 Uiso 1 1 calc R . . . .
C10 C 1.2784(7) 0.7065(6) 0.3139(4) 0.0281(12) Uani 1 1 d . . . . .
H10 H 1.253980 0.657938 0.282474 0.034 Uiso 1 1 calc R . . . .
C11 C 1.1905(7) 0.7435(6) 0.5530(4) 0.0309(13) Uani 1 1 d . . . . .
H11A H 1.267342 0.747854 0.581956 0.037 Uiso 1 1 calc R . . . .
H11B H 1.121249 0.807213 0.562470 0.037 Uiso 1 1 calc R . . . .
C12 C 1.1910(6) 0.5264(6) 0.6121(4) 0.0257(12) Uani 1 1 d . . . . .
C13 C 1.3375(8) 0.4932(7) 0.5948(5) 0.0383(16) Uani 1 1 d . . . . .
H13 H 1.408757 0.547711 0.567209 0.046 Uiso 1 1 calc R . . . .
C14 C 1.3709(8) 0.3757(7) 0.6205(6) 0.0443(18) Uani 1 1 d . . . . .
H14 H 1.467472 0.350507 0.609893 0.053 Uiso 1 1 calc R . . . .
C15 C 1.2653(9) 0.2929(7) 0.6621(5) 0.0419(17) Uani 1 1 d . . . . .
H15 H 1.292718 0.214266 0.678662 0.050 Uiso 1 1 calc R . . . .
C16 C 1.1202(9) 0.3263(7) 0.6789(5) 0.0406(16) Uani 1 1 d . . . . .
H16 H 1.049410 0.271594 0.707243 0.049 Uiso 1 1 calc R . . . .
C17 C 1.0841(7) 0.4448(6) 0.6518(5) 0.0313(13) Uani 1 1 d . . . . .
C18 C 0.9753(7) 0.6127(6) 0.6228(4) 0.0299(13) Uani 1 1 d . . . . .
C19 C 0.8578(7) 0.7046(6) 0.6173(5) 0.0373(16) Uani 1 1 d . . . . .
H19 H 0.901262 0.776538 0.577209 0.045 Uiso 1 1 calc R . . . .
C20 C 0.7441(9) 0.6737(10) 0.5773(6) 0.056(2) Uani 1 1 d . . . . .
H20A H 0.712631 0.595465 0.609110 0.067 Uiso 1 1 calc R . . . .
H20B H 0.786171 0.673049 0.514870 0.067 Uiso 1 1 calc R . . . .
C21 C 0.6129(9) 0.7584(9) 0.5819(6) 0.052(2) Uani 1 1 d . . . . .
H21A H 0.641252 0.835461 0.545109 0.062 Uiso 1 1 calc R . . . .
H21B H 0.540617 0.731988 0.558643 0.062 Uiso 1 1 calc R . . . .
C22 C 0.5503(7) 0.7647(6) 0.6784(5) 0.0348(15) Uani 1 1 d . . . . .
H22 H 0.533281 0.684052 0.713648 0.042 Uiso 1 1 calc R . . . .
C23 C 0.6628(10) 0.8097(9) 0.7127(7) 0.058(3) Uani 1 1 d . . . . .
H23A H 0.689538 0.887217 0.676253 0.070 Uiso 1 1 calc R . . . .
H23B H 0.622727 0.815439 0.774318 0.070 Uiso 1 1 calc R . . . .
C24 C 0.7952(10) 0.7288(9) 0.7091(7) 0.059(3) Uani 1 1 d . . . . .
H24A H 0.868535 0.763142 0.726350 0.071 Uiso 1 1 calc R . . . .
H24B H 0.770453 0.655275 0.752757 0.071 Uiso 1 1 calc R . . . .
C25 C 0.4065(7) 0.8298(6) 0.6919(5) 0.0331(14) Uani 1 1 d . . . . .
C26 C 0.2260(8) 0.9449(6) 0.6674(5) 0.0344(14) Uani 1 1 d . . . . .
C27 C 0.1269(9) 1.0247(7) 0.6315(6) 0.048(2) Uani 1 1 d . . . . .
H27 H 0.153410 1.071494 0.573389 0.057 Uiso 1 1 calc R . . . .
C28 C -0.0104(10) 1.0336(8) 0.6828(7) 0.051(2) Uani 1 1 d . . . . .
H28 H -0.077039 1.086895 0.659096 0.061 Uiso 1 1 calc R . . . .
C29 C -0.0512(9) 0.9642(8) 0.7696(7) 0.049(2) Uani 1 1 d . . . . .
H29 H -0.144883 0.972853 0.802878 0.059 Uiso 1 1 calc R . . . .
C30 C 0.0425(8) 0.8824(7) 0.8084(6) 0.0404(16) Uani 1 1 d . . . . .
H30 H 0.014847 0.836235 0.866707 0.048 Uiso 1 1 calc R . . . .
C31 C 0.1807(7) 0.8737(5) 0.7546(5) 0.0310(13) Uani 1 1 d . . . . .
C32 C 0.3096(9) 0.7282(5) 0.8580(5) 0.0370(16) Uani 1 1 d . . . . .
H32A H 0.214611 0.725497 0.898480 0.044 Uiso 1 1 calc R . . . .
H32B H 0.372395 0.765556 0.881401 0.044 Uiso 1 1 calc R . . . .
C33 C 0.3667(7) 0.6038(6) 0.8586(4) 0.0296(13) Uani 1 1 d . . . . .
C34 C 0.4898(8) 0.5601(6) 0.8883(5) 0.0336(14) Uani 1 1 d . . . . .
H34 H 0.538720 0.607451 0.909033 0.040 Uiso 1 1 calc R . . . .
C35 C 0.5411(7) 0.4472(6) 0.8877(5) 0.0323(14) Uani 1 1 d . . . . .
H35 H 0.626129 0.420886 0.906064 0.039 Uiso 1 1 calc R . . . .
C36 C 0.3488(8) 0.4149(6) 0.8347(5) 0.0337(14) Uani 1 1 d . . . . .
H36 H 0.298613 0.364050 0.818079 0.040 Uiso 1 1 calc R . . . .
C37 C 0.2940(8) 0.5280(6) 0.8309(5) 0.0366(15) Uani 1 1 d . . . . .
H37 H 0.210559 0.553233 0.810397 0.044 Uiso 1 1 calc R . . . .

loop_
_atom_site_aniso_label
_atom_site_aniso_U_11
_atom_site_aniso_U_22
_atom_site_aniso_U_33
_atom_site_aniso_U_23
_atom_site_aniso_U_13
_atom_site_aniso_U_12
Zn1 0.0198(3) 0.0191(3) 0.0306(4) -0.0016(3) -0.0062(3) 0.0010(2)
O1 0.024(2) 0.025(2) 0.073(4) -0.008(2) -0.004(2) -0.0044(18)
O2 0.027(2) 0.038(3) 0.047(3) -0.015(2) 0.005(2) -0.0010(19)
O3 0.026(2) 0.040(3) 0.039(3) 0.004(2) -0.0166(19) -0.0034(19)
O4 0.050(3) 0.023(2) 0.082(4) 0.009(3) -0.034(3) 0.001(2)
N2 0.022(2) 0.023(2) 0.028(3) -0.0003(19) -0.0038(19) 0.0009(18)
N3 0.020(2) 0.028(3) 0.027(2) -0.004(2) -0.0043(19) 0.0028(19)
N4 0.027(3) 0.032(3) 0.046(3) -0.006(3) -0.007(2) -0.001(2)
N5 0.040(3) 0.036(3) 0.029(3) 0.003(2) -0.002(2) 0.004(3)
N6 0.031(3) 0.023(2) 0.031(3) -0.008(2) -0.006(2) 0.008(2)
N7 0.027(3) 0.020(2) 0.025(2) -0.0031(19) -0.0072(19) -0.0008(18)
C1 0.024(3) 0.024(3) 0.025(3) -0.001(2) -0.010(2) -0.002(2)
C2 0.021(3) 0.021(3) 0.025(3) -0.003(2) -0.006(2) -0.003(2)
C3 0.022(3) 0.024(3) 0.026(3) -0.002(2) -0.009(2) -0.002(2)
C4 0.023(3) 0.030(3) 0.029(3) -0.002(2) -0.006(2) 0.000(2)
C5 0.021(3) 0.022(3) 0.033(3) 0.002(2) -0.008(2) -0.004(2)
C6 0.027(3) 0.019(3) 0.037(3) -0.004(2) -0.004(2) 0.001(2)
C7 0.030(3) 0.023(3) 0.037(3) -0.007(3) -0.004(3) 0.002(2)
C8 0.020(3) 0.024(3) 0.034(3) -0.006(2) -0.007(2) 0.004(2)
C9 0.024(3) 0.028(3) 0.030(3) -0.004(2) -0.007(2) -0.003(2)
C10 0.024(3) 0.027(3) 0.033(3) -0.004(2) -0.008(2) -0.004(2)
C11 0.031(3) 0.029(3) 0.032(3) -0.012(3) -0.002(3) -0.002(2)
C12 0.021(3) 0.031(3) 0.023(3) -0.005(2) -0.004(2) 0.003(2)
C13 0.025(3) 0.042(4) 0.045(4) -0.010(3) -0.005(3) 0.002(3)
C14 0.029(4) 0.044(4) 0.056(5) -0.006(4) -0.013(3) 0.013(3)
C15 0.047(4) 0.033(4) 0.047(4) -0.012(3) -0.018(3) 0.015(3)
C16 0.040(4) 0.031(4) 0.048(4) -0.003(3) -0.012(3) 0.000(3)
C17 0.025(3) 0.032(3) 0.034(3) -0.007(3) -0.005(2) 0.002(2)
C18 0.022(3) 0.030(3) 0.031(3) -0.002(2) -0.002(2) 0.003(2)
C19 0.018(3) 0.034(4) 0.049(4) -0.001(3) -0.001(3) 0.003(2)
C20 0.042(5) 0.090(7) 0.045(5) -0.041(5) -0.016(4) 0.028(4)
C21 0.033(4) 0.077(6) 0.048(5) -0.026(4) -0.014(3) 0.022(4)
C22 0.030(3) 0.033(3) 0.037(4) -0.006(3) -0.005(3) 0.007(3)
C23 0.054(5) 0.059(5) 0.083(7) -0.052(5) -0.034(5) 0.028(4)
C24 0.045(5) 0.073(6) 0.087(7) -0.058(6) -0.039(5) 0.035(4)
C25 0.028(3) 0.029(3) 0.037(3) -0.005(3) -0.003(3) 0.006(2)
C26 0.034(4) 0.027(3) 0.041(4) -0.008(3) -0.008(3) 0.005(3)
C27 0.038(4) 0.035(4) 0.063(5) 0.000(4) -0.013(4) 0.007(3)
C28 0.043(5) 0.043(4) 0.072(6) -0.020(4) -0.023(4) 0.016(4)
C29 0.032(4) 0.048(5) 0.072(6) -0.028(4) -0.009(4) 0.007(3)
C30 0.027(3) 0.047(4) 0.046(4) -0.017(3) -0.001(3) 0.000(3)
C31 0.028(3) 0.024(3) 0.043(4) -0.012(3) -0.009(3) 0.008(2)
C32 0.057(5) 0.019(3) 0.035(3) -0.009(3) -0.014(3) 0.014(3)
C33 0.035(3) 0.025(3) 0.028(3) -0.007(2) -0.007(2) 0.003(2)
C34 0.041(4) 0.021(3) 0.044(4) -0.010(3) -0.016(3) 0.000(3)
C35 0.031(3) 0.027(3) 0.043(4) -0.008(3) -0.017(3) 0.003(2)
C36 0.036(4) 0.023(3) 0.048(4) -0.011(3) -0.020(3) 0.003(2)
C37 0.032(3) 0.023(3) 0.056(4) -0.007(3) -0.016(3) 0.004(2)

loop_
_atom_type_symbol
_atom_type_description
_atom_type_scat_dispersion_real
_atom_type_scat_dispersion_imag
_atom_type_scat_source
C C 0.0033 0.0016 'International Tables Vol C Tables 4.2.6.8 and 6.1.1.4'
H H 0.0000 0.0000 'International Tables Vol C Tables 4.2.6.8 and 6.1.1.4'
N N 0.0061 0.0033 'International Tables Vol C Tables 4.2.6.8 and 6.1.1.4'
O O 0.0106 0.0060 'International Tables Vol C Tables 4.2.6.8 and 6.1.1.4'
Zn Zn 0.2839 1.4301 'International Tables Vol C Tables 4.2.6.8 and 6.1.1.4'

loop_
_geom_angle_atom_site_label_1
_geom_angle_atom_site_label_2
_geom_angle_atom_site_label_3
_geom_angle
_geom_angle_site_symmetry_1
_geom_angle_site_symmetry_3
_geom_angle_publ_flag
O1 Zn1 O3 113.7(2) . 2_875 ?
O1 Zn1 N2 112.6(2) . . ?
O1 Zn1 N7 93.0(2) . 2_766 ?
O3 Zn1 N2 103.2(2) 2_875 . ?
O3 Zn1 N7 132.4(2) 2_875 2_766 ?
N7 Zn1 N2 101.4(2) 2_766 . ?
C1 O1 Zn1 124.2(4) . . ?
C4 O3 Zn1 110.7(4) . 2_875 ?
C6 N2 Zn1 124.5(4) . . ?
C6 N2 C10 117.5(6) . . ?
C10 N2 Zn1 117.9(4) . . ?
C12 N3 C11 124.5(5) . . ?
C12 N3 C18 106.4(5) . . ?
C18 N3 C11 129.0(5) . . ?
C18 N4 C17 105.2(6) . . ?
C25 N5 H5 127.4 . . ?
C25 N5 C26 105.2(6) . . ?
C26 N5 H5 127.4 . . ?
C25 N6 C31 106.3(5) . . ?
C25 N6 C32 129.1(6) . . ?
C31 N6 C32 123.1(6) . . ?
C35 N7 Zn1 124.1(4) . 2_766 ?
C35 N7 C36 118.0(5) . . ?
C36 N7 Zn1 117.8(4) . 2_766 ?
O1 C1 C2 113.8(5) . . ?
O2 C1 O1 124.9(6) . . ?
O2 C1 C2 121.3(6) . . ?
C3 C2 C1 122.7(5) . . ?
C5 C2 C1 118.9(5) 2_975 . ?
C5 C2 C3 118.4(5) 2_975 . ?
C2 C3 C4 121.0(5) . . ?
C5 C3 C2 119.6(5) . . ?
C5 C3 C4 119.2(5) . . ?
O3 C4 C3 117.0(6) . . ?
O4 C4 O3 123.0(6) . . ?
O4 C4 C3 119.9(6) . . ?
C2 C5 C3 122.1(5) 2_975 . ?
C2 C5 H5A 119.0 2_975 . ?
C3 C5 H5A 119.0 . . ?
N2 C6 H6 118.5 . . ?
N2 C6 C7 123.0(6) . . ?
C7 C6 H6 118.5 . . ?
C6 C7 H7 120.5 . . ?
C6 C7 C8 119.1(6) . . ?
C8 C7 H7 120.5 . . ?
C7 C8 C11 120.0(6) . . ?
C9 C8 C7 117.7(6) . . ?
C9 C8 C11 122.3(6) . . ?
C8 C9 H9 120.3 . . ?
C10 C9 C8 119.5(6) . . ?
C10 C9 H9 120.3 . . ?
N2 C10 C9 123.1(6) . . ?
N2 C10 H10 118.4 . . ?
C9 C10 H10 118.4 . . ?
N3 C11 C8 113.1(5) . . ?
N3 C11 H11A 109.0 . . ?
N3 C11 H11B 109.0 . . ?
C8 C11 H11A 109.0 . . ?
C8 C11 H11B 109.0 . . ?
H11A C11 H11B 107.8 . . ?
N3 C12 C13 132.1(6) . . ?
N3 C12 C17 106.0(5) . . ?
C17 C12 C13 121.8(6) . . ?
C12 C13 H13 121.7 . . ?
C14 C13 C12 116.5(7) . . ?
C14 C13 H13 121.7 . . ?
C13 C14 H14 118.8 . . ?
C13 C14 C15 122.4(7) . . ?
C15 C14 H14 118.8 . . ?
C14 C15 H15 119.6 . . ?
C16 C15 C14 120.8(7) . . ?
C16 C15 H15 119.6 . . ?
C15 C16 H16 121.2 . . ?
C17 C16 C15 117.6(7) . . ?
C17 C16 H16 121.2 . . ?
N4 C17 C12 109.8(6) . . ?
C16 C17 N4 129.5(7) . . ?
C16 C17 C12 120.8(6) . . ?
N3 C18 C19 124.8(6) . . ?
N4 C18 N3 112.6(6) . . ?
N4 C18 C19 122.6(6) . . ?
C18 C19 H19 107.5 . . ?
C18 C19 C20 111.9(7) . . ?
C18 C19 C24 110.0(6) . . ?
C20 C19 H19 107.5 . . ?
C20 C19 C24 112.3(6) . . ?
C24 C19 H19 107.5 . . ?
C19 C20 H20A 109.0 . . ?
C19 C20 H20B 109.0 . . ?
C19 C20 C21 113.1(7) . . ?
H20A C20 H20B 107.8 . . ?
C21 C20 H20A 109.0 . . ?
C21 C20 H20B 109.0 . . ?
C20 C21 H21A 109.8 . . ?
C20 C21 H21B 109.8 . . ?
H21A C21 H21B 108.2 . . ?
C22 C21 C20 109.6(7) . . ?
C22 C21 H21A 109.8 . . ?
C22 C21 H21B 109.8 . . ?
C21 C22 H22 106.5 . . ?
C21 C22 C23 109.1(7) . . ?
C21 C22 C25 113.3(6) . . ?
C23 C22 H22 106.5 . . ?
C25 C22 H22 106.5 . . ?
C25 C22 C23 114.4(6) . . ?
C22 C23 H23A 109.5 . . ?
C22 C23 H23B 109.5 . . ?
H23A C23 H23B 108.1 . . ?
C24 C23 C22 110.6(7) . . ?
C24 C23 H23A 109.5 . . ?
C24 C23 H23B 109.5 . . ?
C19 C24 C23 113.7(8) . . ?
C19 C24 H24A 108.8 . . ?
C19 C24 H24B 108.8 . . ?
C23 C24 H24A 108.8 . . ?
C23 C24 H24B 108.8 . . ?
H24A C24 H24B 107.7 . . ?
N5 C25 N6 113.2(6) . . ?
N5 C25 C22 123.8(6) . . ?
N6 C25 C22 122.8(6) . . ?
N5 C26 C27 131.2(7) . . ?
N5 C26 C31 110.1(6) . . ?
C31 C26 C27 118.6(7) . . ?
C26 C27 H27 120.4 . . ?
C28 C27 C26 119.3(8) . . ?
C28 C27 H27 120.4 . . ?
C27 C28 H28 119.6 . . ?
C27 C28 C29 120.9(8) . . ?
C29 C28 H28 119.6 . . ?
C28 C29 H29 118.8 . . ?
C30 C29 C28 122.4(8) . . ?
C30 C29 H29 118.8 . . ?
C29 C30 H30 122.1 . . ?
C29 C30 C31 115.7(8) . . ?
C31 C30 H30 122.1 . . ?
N6 C31 C26 105.1(6) . . ?
N6 C31 C30 131.8(7) . . ?
C26 C31 C30 123.1(6) . . ?
N6 C32 H32A 108.7 . . ?
N6 C32 H32B 108.7 . . ?
N6 C32 C33 114.4(6) . . ?
H32A C32 H32B 107.6 . . ?
C33 C32 H32A 108.7 . . ?
C33 C32 H32B 108.7 . . ?
C34 C33 C32 121.6(6) . . ?
C34 C33 C37 117.4(6) . . ?
C37 C33 C32 121.0(6) . . ?
C33 C34 H34 119.5 . . ?
C33 C34 C35 121.0(6) . . ?
C35 C34 H34 119.5 . . ?
N7 C35 C34 121.6(6) . . ?
N7 C35 H35 119.2 . . ?
C34 C35 H35 119.2 . . ?
N7 C36 H36 118.4 . . ?
N7 C36 C37 123.3(6) . . ?
C37 C36 H36 118.4 . . ?
C33 C37 H37 120.7 . . ?
C36 C37 C33 118.6(6) . . ?
C36 C37 H37 120.7 . . ?

loop_
_geom_bond_atom_site_label_1
_geom_bond_atom_site_label_2
_geom_bond_distance
_geom_bond_site_symmetry_2
_geom_bond_publ_flag
Zn1 O1 1.940(5) . ?
Zn1 O3 1.959(5) 2_875 ?
Zn1 N2 2.073(5) . ?
Zn1 N7 2.064(5) 2_766 ?
O1 C1 1.272(8) . ?
O2 C1 1.240(8) . ?
O3 C4 1.259(8) . ?
O4 C4 1.237(8) . ?
N2 C6 1.342(8) . ?
N2 C10 1.352(8) . ?
N3 C11 1.448(8) . ?
N3 C12 1.376(8) . ?
N3 C18 1.370(8) . ?
N4 C17 1.384(9) . ?
N4 C18 1.319(9) . ?
N5 H5 0.8600 . ?
N5 C25 1.311(9) . ?
N5 C26 1.385(9) . ?
N6 C25 1.374(8) . ?
N6 C31 1.390(8) . ?
N6 C32 1.466(9) . ?
N7 C35 1.339(8) . ?
N7 C36 1.350(8) . ?
C1 C2 1.506(8) . ?
C2 C3 1.404(8) . ?
C2 C5 1.394(8) 2_975 ?
C3 C4 1.510(8) . ?
C3 C5 1.392(8) . ?
C5 H5A 0.9300 . ?
C6 H6 0.9300 . ?
C6 C7 1.372(9) . ?
C7 H7 0.9300 . ?
C7 C8 1.406(9) . ?
C8 C9 1.390(9) . ?
C8 C11 1.519(9) . ?
C9 H9 0.9300 . ?
C9 C10 1.366(9) . ?
C10 H10 0.9300 . ?
C11 H11A 0.9700 . ?
C11 H11B 0.9700 . ?
C12 C13 1.397(9) . ?
C12 C17 1.392(9) . ?
C13 H13 0.9300 . ?
C13 C14 1.375(11) . ?
C14 H14 0.9300 . ?
C14 C15 1.395(12) . ?
C15 H15 0.9300 . ?
C15 C16 1.385(11) . ?
C16 H16 0.9300 . ?
C16 C17 1.394(10) . ?
C18 C19 1.489(9) . ?
C19 H19 0.9800 . ?
C19 C20 1.504(12) . ?
C19 C24 1.513(12) . ?
C20 H20A 0.9700 . ?
C20 H20B 0.9700 . ?
C20 C21 1.528(11) . ?
C21 H21A 0.9700 . ?
C21 H21B 0.9700 . ?
C21 C22 1.511(11) . ?
C22 H22 0.9800 . ?
C22 C23 1.514(11) . ?
C22 C25 1.505(9) . ?
C23 H23A 0.9700 . ?
C23 H23B 0.9700 . ?
C23 C24 1.510(11) . ?
C24 H24A 0.9700 . ?
C24 H24B 0.9700 . ?
C26 C27 1.390(10) . ?
C26 C31 1.405(10) . ?
C27 H27 0.9300 . ?
C27 C28 1.370(12) . ?
C28 H28 0.9300 . ?
C28 C29 1.387(13) . ?
C29 H29 0.9300 . ?
C29 C30 1.385(12) . ?
C30 H30 0.9300 . ?
C30 C31 1.393(9) . ?
C32 H32A 0.9700 . ?
C32 H32B 0.9700 . ?
C32 C33 1.518(8) . ?
C33 C34 1.382(9) . ?
C33 C37 1.400(10) . ?
C34 H34 0.9300 . ?
C34 C35 1.380(9) . ?
C35 H35 0.9300 . ?
C36 H36 0.9300 . ?
C36 C37 1.382(9) . ?
C37 H37 0.9300 . ?

loop_
_platon_squeeze_void_nr
_platon_squeeze_void_average_x
_platon_squeeze_void_average_y
_platon_squeeze_void_average_z
_platon_squeeze_void_volume
_platon_squeeze_void_count_electrons
_platon_squeeze_void_content
1 0.000 0.500 1.000 174 62 ' '

loop_
_twin_individual_id
_twin_individual_mass_fraction_refined
1 0.58363
2 0.41637
